data_4342233
loop_
_publ_author_name
'Sommer, Samantha K.'
'Zakharov, Lev N.'
'Pluth, Michael D.'

_publ_section_title
;
 Design, Synthesis, and Characterization of Hybrid Metal-Ligand
 Hydrogen-Bonded (MLHB) Supramolecular Architectures.
;
_journal_issue 4
_journal_name_full 'Inorganic chemistry'
_journal_page_first 1912
_journal_page_last 1918
_journal_paper_doi 10.1021/ic502802f
_journal_volume 54
_journal_year 2015
_chemical_formula_sum 'C55 H53 Cl7 F6 N2 O2 P3 Rh'
_chemical_formula_weight 1331.96
_chemical_name_systematic
; 
 ? 
;
_space_group_IT_number 2
_symmetry_cell_setting triclinic
_symmetry_space_group_name_Hall '-P 1'
_symmetry_space_group_name_H-M 'P -1'
_atom_sites_solution_hydrogens geom
_atom_sites_solution_primary direct
_atom_sites_solution_secondary difmap
_audit_creation_method SHELXTL
_cell_angle_alpha 90.066(2)
_cell_angle_beta 102.854(2)
_cell_angle_gamma 111.085(2)
_cell_formula_units_Z 2
_cell_length_a 12.4931(17)
_cell_length_b 15.480(2)
_cell_length_c 15.839(2)
_cell_measurement_reflns_used 5972
_cell_measurement_temperature 150(2)
_cell_measurement_theta_max 25.96
_cell_measurement_theta_min 2.48
_cell_volume 2775.3(6)
_computing_cell_refinement 'Bruker SAINT'
_computing_data_collection 'Bruker APEX2'
_computing_data_reduction 'Bruker SAINT'
_computing_molecular_graphics 'Bruker SHELXTL'
_computing_publication_material 'Bruker SHELXTL'
_computing_structure_refinement 'SHELXL-97 (Sheldrick, 2008)'
_computing_structure_solution 'SHELXS-97 (Sheldrick, 2008)'
_diffrn_ambient_temperature 150(2)
_diffrn_measured_fraction_theta_full 1.000
_diffrn_measured_fraction_theta_max 1.000
_diffrn_measurement_device_type 'Bruker APEX-II CCD'
_diffrn_measurement_method '\f and \w scans'
_diffrn_radiation_monochromator triumph
_diffrn_radiation_source 'fine-focus sealed tube'
_diffrn_radiation_type MoK\a
_diffrn_radiation_wavelength 0.71073
_diffrn_reflns_av_R_equivalents 0.0708
_diffrn_reflns_av_sigmaI/netI 0.0779
_diffrn_reflns_limit_h_max 14
_diffrn_reflns_limit_h_min -14
_diffrn_reflns_limit_k_max 18
_diffrn_reflns_limit_k_min -18
_diffrn_reflns_limit_l_max 18
_diffrn_reflns_limit_l_min -18
_diffrn_reflns_number 33173
_diffrn_reflns_theta_full 25.00
_diffrn_reflns_theta_max 25.00
_diffrn_reflns_theta_min 1.32
_exptl_absorpt_coefficient_mu 0.796
_exptl_absorpt_correction_T_max 0.9843
_exptl_absorpt_correction_T_min 0.8444
_exptl_absorpt_correction_type multi-scan
_exptl_absorpt_process_details SADABS
_exptl_crystal_colour red
_exptl_crystal_density_diffrn 1.594
_exptl_crystal_density_method 'not measured'
_exptl_crystal_description needle
_exptl_crystal_F_000 1352
_exptl_crystal_size_max 0.22
_exptl_crystal_size_mid 0.04
_exptl_crystal_size_min 0.02
_refine_diff_density_max 1.529
_refine_diff_density_min -0.752
_refine_diff_density_rms 0.106
_refine_ls_extinction_method none
_refine_ls_goodness_of_fit_ref 1.000
_refine_ls_hydrogen_treatment mixed
_refine_ls_matrix_type full
_refine_ls_number_parameters 693
_refine_ls_number_reflns 9782
_refine_ls_number_restraints 2
_refine_ls_restrained_S_all 1.000
_refine_ls_R_factor_all 0.0892
_refine_ls_R_factor_gt 0.0506
_refine_ls_shift/su_max 0.000
_refine_ls_shift/su_mean 0.000
_refine_ls_structure_factor_coef Fsqd
_refine_ls_weighting_details 'calc w=1/[\s^2^(Fo^2^)+(0.0729P)^2^+3.4338P] where P=(Fo^2^+2Fc^2^)/3'
_refine_ls_weighting_scheme calc
_refine_ls_wR_factor_gt 0.1208
_refine_ls_wR_factor_ref 0.1390
_reflns_number_gt 6796
_reflns_number_total 9782
_reflns_threshold_expression >2sigma(I)
_cod_data_source_file ic502802f_si_004.cif
_cod_data_source_block mplu12b
_cod_depositor_comments
;
The following automatic conversions were performed:

'_symmetry_cell_setting' value 'Triclinic' changed to 'triclinic'
according to
/usr/data/users/saulius/crontab/automatic-downloads/rss-feeds/ACS/lib/dictionaries/cif_core.dic
dictionary named 'cif_core.dic' version 2.4.2 from 2011-04-26.

Automatic conversion script
Id: cif_fix_values 3008 2015-01-20 13:52:24Z robertas 

 Adding full bibliography for 4342231--4342233.cif.
;
_cod_original_cell_volume 2775.3(7)
_cod_original_sg_symbol_H-M P-1
_cod_database_code 4342233

loop_
_symmetry_equiv_pos_as_xyz
'x, y, z'
'-x, -y, -z'

loop_
_atom_site_label
_atom_site_type_symbol
_atom_site_fract_x
_atom_site_fract_y
_atom_site_fract_z
_atom_site_U_iso_or_equiv
_atom_site_adp_type
_atom_site_occupancy
_atom_site_symmetry_multiplicity
_atom_site_calc_flag
_atom_site_refinement_flags
Rh1 Rh 0.29277(3) 0.19491(3) 0.28092(2) 0.01451(12) Uani 1 1 d .
Cl1 Cl 0.16617(10) 0.04921(8) 0.19844(8) 0.0219(3) Uani 1 1 d .
P1 P 0.12596(10) 0.24060(8) 0.25631(8) 0.0163(3) Uani 1 1 d .
P2 P 0.36196(11) 0.23888(8) 0.15467(8) 0.0155(3) Uani 1 1 d .
O1 O -0.2117(3) 0.4736(3) -0.0493(2) 0.0295(9) Uani 1 1 d .
O2 O -0.0033(3) 0.4407(2) -0.1532(2) 0.0262(9) Uani 1 1 d .
N1 N -0.1086(4) 0.3968(3) 0.0345(3) 0.0201(10) Uani 1 1 d D
N2 N 0.1084(3) 0.3706(3) -0.0694(3) 0.0187(9) Uani 1 1 d D
C1 C 0.4281(4) 0.1467(3) 0.3584(3) 0.0185(11) Uani 1 1 d .
C2 C 0.3291(4) 0.1193(3) 0.3992(3) 0.0201(11) Uani 1 1 d .
C3 C 0.3158(4) 0.2008(4) 0.4279(3) 0.0209(11) Uani 1 1 d .
C4 C 0.4061(4) 0.2806(3) 0.4040(3) 0.0211(11) Uani 1 1 d .
C5 C 0.4771(4) 0.2448(4) 0.3656(3) 0.0203(11) Uani 1 1 d .
C6 C 0.4789(5) 0.0803(4) 0.3324(3) 0.0263(12) Uani 1 1 d .
H6A H 0.5373 0.0740 0.3823 0.039 Uiso 1 1 calc R
H6B H 0.5173 0.1036 0.2850 0.039 Uiso 1 1 calc R
H6C H 0.4157 0.0195 0.3129 0.039 Uiso 1 1 calc R
C7 C 0.2632(5) 0.0219(4) 0.4159(4) 0.0280(13) Uani 1 1 d .
H7A H 0.3005 0.0092 0.4733 0.042 Uiso 1 1 calc R
H7B H 0.2647 -0.0213 0.3712 0.042 Uiso 1 1 calc R
H7C H 0.1812 0.0138 0.4139 0.042 Uiso 1 1 calc R
C8 C 0.2436(5) 0.2068(4) 0.4897(3) 0.0275(13) Uani 1 1 d .
H8A H 0.2876 0.2078 0.5494 0.041 Uiso 1 1 calc R
H8B H 0.1693 0.1527 0.4772 0.041 Uiso 1 1 calc R
H8C H 0.2265 0.2638 0.4830 0.041 Uiso 1 1 calc R
C9 C 0.4396(5) 0.3780(4) 0.4391(3) 0.0257(12) Uani 1 1 d .
H9A H 0.4926 0.3887 0.4971 0.039 Uiso 1 1 calc R
H9B H 0.3684 0.3892 0.4430 0.039 Uiso 1 1 calc R
H9C H 0.4799 0.4204 0.4004 0.039 Uiso 1 1 calc R
C10 C 0.5944(4) 0.3018(4) 0.3511(3) 0.0250(12) Uani 1 1 d .
H10A H 0.6555 0.3089 0.4044 0.038 Uiso 1 1 calc R
H10B H 0.5950 0.3632 0.3355 0.038 Uiso 1 1 calc R
H10C H 0.6102 0.2710 0.3038 0.038 Uiso 1 1 calc R
C11 C 0.0331(4) 0.2450(3) 0.1495(3) 0.0176(11) Uani 1 1 d .
C12 C -0.0231(4) 0.1638(3) 0.0927(3) 0.0200(11) Uani 1 1 d .
H12A H -0.0036 0.1106 0.1058 0.024 Uiso 1 1 calc R
C13 C -0.1063(4) 0.1606(3) 0.0183(3) 0.0198(11) Uani 1 1 d .
H13A H -0.1433 0.1050 -0.0195 0.024 Uiso 1 1 calc R
C14 C -0.1376(4) 0.2378(3) -0.0031(3) 0.0180(11) Uani 1 1 d .
C15 C -0.0801(4) 0.3195(3) 0.0530(3) 0.0168(11) Uani 1 1 d .
C16 C 0.0047(4) 0.3226(3) 0.1296(3) 0.0182(11) Uani 1 1 d .
H16A H 0.0425 0.3780 0.1677 0.022 Uiso 1 1 calc R
C17 C -0.2248(4) 0.2397(3) -0.0792(3) 0.0221(12) Uani 1 1 d .
H17A H -0.2650 0.1858 -0.1190 0.027 Uiso 1 1 calc R
C18 C -0.2505(4) 0.3164(4) -0.0949(3) 0.0249(12) Uani 1 1 d .
H18A H -0.3087 0.3151 -0.1455 0.030 Uiso 1 1 calc R
C19 C -0.1916(4) 0.4012(4) -0.0367(3) 0.0229(12) Uani 1 1 d .
C20 C 0.1647(4) 0.3551(3) 0.3110(3) 0.0185(11) Uani 1 1 d .
C21 C 0.2320(4) 0.4323(3) 0.2750(3) 0.0216(12) Uani 1 1 d .
H21A H 0.2522 0.4247 0.2219 0.026 Uiso 1 1 calc R
C22 C 0.2693(5) 0.5209(4) 0.3181(4) 0.0286(13) Uani 1 1 d .
H22A H 0.3141 0.5737 0.2934 0.034 Uiso 1 1 calc R
C23 C 0.2420(5) 0.5323(4) 0.3953(4) 0.0326(14) Uani 1 1 d .
H23A H 0.2692 0.5927 0.4244 0.039 Uiso 1 1 calc R
C24 C 0.1748(5) 0.4561(4) 0.4312(4) 0.0299(13) Uani 1 1 d .
H24A H 0.1560 0.4643 0.4848 0.036 Uiso 1 1 calc R
C25 C 0.1350(4) 0.3681(4) 0.3890(3) 0.0233(12) Uani 1 1 d .
H25A H 0.0873 0.3162 0.4131 0.028 Uiso 1 1 calc R
C26 C 0.0058(4) 0.1625(3) 0.3011(3) 0.0199(11) Uani 1 1 d .
C27 C -0.0940(4) 0.1859(4) 0.2992(4) 0.0279(13) Uani 1 1 d .
H27A H -0.0969 0.2424 0.2773 0.033 Uiso 1 1 calc R
C28 C -0.1866(5) 0.1272(4) 0.3288(4) 0.0335(14) Uani 1 1 d .
H28A H -0.2530 0.1437 0.3278 0.040 Uiso 1 1 calc R
C29 C -0.1854(5) 0.0442(4) 0.3602(4) 0.0344(15) Uani 1 1 d .
H29A H -0.2507 0.0038 0.3799 0.041 Uiso 1 1 calc R
C30 C -0.0881(5) 0.0206(4) 0.3624(4) 0.0330(14) Uani 1 1 d .
H30A H -0.0859 -0.0359 0.3845 0.040 Uiso 1 1 calc R
C31 C 0.0065(5) 0.0795(4) 0.3324(3) 0.0248(12) Uani 1 1 d .
H31A H 0.0726 0.0625 0.3335 0.030 Uiso 1 1 calc R
C32 C 0.2522(4) 0.2243(3) 0.0518(3) 0.0167(11) Uani 1 1 d .
C33 C 0.1954(4) 0.1407(4) -0.0028(3) 0.0234(12) Uani 1 1 d .
H33A H 0.2139 0.0876 0.0131 0.028 Uiso 1 1 calc R
C34 C 0.1144(4) 0.1353(4) -0.0780(3) 0.0238(12) Uani 1 1 d .
H34A H 0.0779 0.0786 -0.1143 0.029 Uiso 1 1 calc R
C35 C 0.0836(4) 0.2120(4) -0.1032(3) 0.0212(11) Uani 1 1 d .
C36 C 0.1382(4) 0.2939(3) -0.0486(3) 0.0177(11) Uani 1 1 d .
C37 C 0.2224(4) 0.3001(3) 0.0284(3) 0.0165(11) Uani 1 1 d .
H37A H 0.2593 0.3567 0.0647 0.020 Uiso 1 1 calc R
C38 C -0.0035(4) 0.2108(4) -0.1798(3) 0.0245(12) Uani 1 1 d .
H38A H -0.0413 0.1562 -0.2190 0.029 Uiso 1 1 calc R
C39 C -0.0325(4) 0.2850(4) -0.1972(3) 0.0260(13) Uani 1 1 d .
H39A H -0.0913 0.2816 -0.2481 0.031 Uiso 1 1 calc R
C40 C 0.0233(4) 0.3708(4) -0.1404(3) 0.0221(12) Uani 1 1 d .
C41 C 0.4567(4) 0.3600(3) 0.1531(3) 0.0182(11) Uani 1 1 d .
C42 C 0.5121(4) 0.3879(4) 0.0844(3) 0.0242(12) Uani 1 1 d .
H42A H 0.5004 0.3434 0.0385 0.029 Uiso 1 1 calc R
C43 C 0.5836(5) 0.4798(4) 0.0832(4) 0.0309(14) Uani 1 1 d .
H43A H 0.6240 0.4979 0.0382 0.037 Uiso 1 1 calc R
C44 C 0.5958(5) 0.5444(4) 0.1473(4) 0.0366(15) Uani 1 1 d .
H44A H 0.6438 0.6076 0.1457 0.044 Uiso 1 1 calc R
C45 C 0.5397(5) 0.5195(4) 0.2141(4) 0.0370(15) Uani 1 1 d .
H45A H 0.5471 0.5653 0.2573 0.044 Uiso 1 1 calc R
C46 C 0.4723(4) 0.4269(3) 0.2177(3) 0.0238(12) Uani 1 1 d .
H46A H 0.4363 0.4091 0.2651 0.029 Uiso 1 1 calc R
C47 C 0.4522(4) 0.1727(4) 0.1340(3) 0.0202(11) Uani 1 1 d .
C48 C 0.4033(5) 0.0757(4) 0.1192(3) 0.0228(12) Uani 1 1 d .
H48A H 0.3223 0.0437 0.1185 0.027 Uiso 1 1 calc R
C49 C 0.4714(5) 0.0257(4) 0.1056(4) 0.0313(14) Uani 1 1 d .
H49A H 0.4364 -0.0400 0.0942 0.038 Uiso 1 1 calc R
C50 C 0.5904(5) 0.0714(4) 0.1086(4) 0.0323(14) Uani 1 1 d .
H50A H 0.6368 0.0369 0.0992 0.039 Uiso 1 1 calc R
C51 C 0.6411(5) 0.1664(4) 0.1251(4) 0.0306(13) Uani 1 1 d .
H51A H 0.7227 0.1978 0.1275 0.037 Uiso 1 1 calc R
C52 C 0.5723(5) 0.2165(4) 0.1382(3) 0.0239(12) Uani 1 1 d .
H52A H 0.6082 0.2821 0.1504 0.029 Uiso 1 1 calc R
P3 P 0.57560(13) 0.19302(10) 0.63989(9) 0.0271(3) Uani 1 1 d .
F1 F 0.5823(4) 0.1388(3) 0.7240(3) 0.0734(14) Uani 1 1 d .
F2 F 0.7081(3) 0.2631(2) 0.6728(3) 0.0519(10) Uani 1 1 d .
F3 F 0.5633(4) 0.2489(3) 0.5586(3) 0.0774(16) Uani 1 1 d .
F4 F 0.4417(3) 0.1236(3) 0.6083(3) 0.0652(12) Uani 1 1 d .
F5 F 0.5364(4) 0.2611(3) 0.6913(4) 0.0832(16) Uani 1 1 d .
F6 F 0.6123(4) 0.1267(3) 0.5892(4) 0.0860(16) Uani 1 1 d .
Cl1S Cl 0.11142(16) 0.67407(14) 0.50515(14) 0.0604(5) Uani 1 1 d .
Cl2S Cl 0.00644(17) 0.80550(13) 0.43098(14) 0.0601(5) Uani 1 1 d .
Cl3S Cl 0.56339(15) 0.80613(14) 0.10624(12) 0.0591(5) Uani 1 1 d .
Cl4S Cl 0.73459(16) 0.78437(12) 0.25719(12) 0.0540(5) Uani 1 1 d .
Cl5S Cl 0.16474(18) 0.60496(13) 0.74676(15) 0.0684(6) Uani 1 1 d .
Cl6S Cl 0.1602(2) 0.43261(16) 0.67494(14) 0.0746(6) Uani 1 1 d .
C1S C 0.1299(7) 0.7741(6) 0.4514(5) 0.059(2) Uani 1 1 d .
H1SA H 0.1487 0.7647 0.3955 0.070 Uiso 1 1 calc R
H1SB H 0.1981 0.8260 0.4869 0.070 Uiso 1 1 calc R
C2S C 0.6638(6) 0.8564(5) 0.2063(4) 0.0492(18) Uani 1 1 d .
H2SA H 0.7244 0.9150 0.1964 0.059 Uiso 1 1 calc R
H2SB H 0.6209 0.8721 0.2458 0.059 Uiso 1 1 calc R
C3S C 0.0786(6) 0.5029(5) 0.6783(5) 0.0537(19) Uani 1 1 d .
H3SA H 0.0078 0.4685 0.7000 0.064 Uiso 1 1 calc R
H3SB H 0.0519 0.5191 0.6190 0.064 Uiso 1 1 calc R
H1N H -0.073(5) 0.452(3) 0.077(3) 0.046(18) Uiso 1 1 d D
H2N H 0.150(4) 0.427(2) -0.030(3) 0.022(14) Uiso 1 1 d D

loop_
_atom_site_aniso_label
_atom_site_aniso_U_11
_atom_site_aniso_U_22
_atom_site_aniso_U_33
_atom_site_aniso_U_23
_atom_site_aniso_U_13
_atom_site_aniso_U_12
Rh1 0.0106(2) 0.0159(2) 0.0149(2) 0.00364(15) 0.00083(14) 0.00371(15)
Cl1 0.0173(6) 0.0181(6) 0.0249(7) 0.0014(5) 0.0012(5) 0.0026(5)
P1 0.0119(6) 0.0176(6) 0.0173(7) 0.0041(5) 0.0013(5) 0.0044(5)
P2 0.0111(6) 0.0174(6) 0.0151(6) 0.0038(5) 0.0011(5) 0.0032(5)
O1 0.033(2) 0.031(2) 0.027(2) 0.0047(17) -0.0036(17) 0.0208(18)
O2 0.026(2) 0.029(2) 0.022(2) 0.0048(16) -0.0023(16) 0.0132(17)
N1 0.019(2) 0.020(2) 0.019(2) 0.0034(18) -0.0005(18) 0.0073(18)
N2 0.016(2) 0.023(2) 0.013(2) 0.0057(18) -0.0006(17) 0.0056(18)
C1 0.014(2) 0.027(3) 0.016(3) 0.009(2) 0.004(2) 0.009(2)
C2 0.020(3) 0.022(3) 0.015(3) 0.007(2) -0.003(2) 0.008(2)
C3 0.015(3) 0.032(3) 0.012(2) 0.006(2) -0.002(2) 0.008(2)
C4 0.020(3) 0.025(3) 0.016(3) 0.005(2) -0.002(2) 0.008(2)
C5 0.015(3) 0.028(3) 0.013(3) 0.003(2) -0.004(2) 0.006(2)
C6 0.025(3) 0.038(3) 0.024(3) 0.010(2) 0.009(2) 0.018(3)
C7 0.029(3) 0.026(3) 0.026(3) 0.012(2) 0.001(2) 0.010(2)
C8 0.029(3) 0.040(3) 0.018(3) 0.008(2) 0.006(2) 0.016(3)
C9 0.024(3) 0.028(3) 0.020(3) -0.003(2) -0.003(2) 0.008(2)
C10 0.013(3) 0.036(3) 0.022(3) 0.005(2) 0.002(2) 0.006(2)
C11 0.009(2) 0.021(3) 0.017(3) 0.005(2) 0.0038(19) 0.000(2)
C12 0.016(3) 0.019(3) 0.022(3) 0.006(2) 0.005(2) 0.003(2)
C13 0.014(3) 0.020(3) 0.021(3) 0.002(2) 0.002(2) 0.002(2)
C14 0.009(2) 0.024(3) 0.015(3) 0.004(2) 0.0027(19) 0.000(2)
C15 0.013(2) 0.021(3) 0.015(3) 0.007(2) 0.006(2) 0.002(2)
C16 0.013(2) 0.019(3) 0.020(3) 0.002(2) 0.003(2) 0.003(2)
C17 0.017(3) 0.023(3) 0.018(3) 0.005(2) 0.000(2) 0.001(2)
C18 0.016(3) 0.029(3) 0.022(3) 0.002(2) -0.001(2) 0.003(2)
C19 0.017(3) 0.033(3) 0.017(3) 0.005(2) 0.001(2) 0.009(2)
C20 0.010(2) 0.025(3) 0.020(3) 0.003(2) -0.002(2) 0.010(2)
C21 0.013(2) 0.027(3) 0.019(3) 0.006(2) -0.001(2) 0.004(2)
C22 0.024(3) 0.020(3) 0.036(3) 0.004(2) 0.002(2) 0.005(2)
C23 0.027(3) 0.028(3) 0.038(4) -0.004(3) 0.000(3) 0.009(3)
C24 0.024(3) 0.040(3) 0.024(3) -0.008(3) 0.004(2) 0.012(3)
C25 0.019(3) 0.027(3) 0.023(3) 0.002(2) 0.004(2) 0.008(2)
C26 0.013(2) 0.026(3) 0.016(3) 0.001(2) 0.001(2) 0.003(2)
C27 0.016(3) 0.032(3) 0.034(3) 0.011(3) 0.005(2) 0.008(2)
C28 0.020(3) 0.050(4) 0.031(3) 0.007(3) 0.009(2) 0.011(3)
C29 0.023(3) 0.040(3) 0.029(3) 0.003(3) 0.012(3) -0.005(3)
C30 0.032(3) 0.031(3) 0.031(3) 0.008(3) 0.013(3) 0.003(3)
C31 0.022(3) 0.025(3) 0.024(3) 0.001(2) 0.007(2) 0.004(2)
C32 0.013(2) 0.023(3) 0.011(2) 0.003(2) 0.0036(19) 0.003(2)
C33 0.022(3) 0.024(3) 0.022(3) 0.003(2) 0.005(2) 0.006(2)
C34 0.019(3) 0.022(3) 0.021(3) -0.004(2) 0.000(2) 0.001(2)
C35 0.014(3) 0.028(3) 0.019(3) 0.003(2) 0.007(2) 0.003(2)
C36 0.016(3) 0.024(3) 0.013(2) 0.009(2) 0.007(2) 0.005(2)
C37 0.013(2) 0.019(3) 0.014(2) 0.001(2) 0.0044(19) 0.001(2)
C38 0.022(3) 0.026(3) 0.017(3) -0.001(2) -0.004(2) 0.004(2)
C39 0.021(3) 0.036(3) 0.015(3) 0.003(2) -0.004(2) 0.007(2)
C40 0.014(3) 0.032(3) 0.019(3) 0.010(2) 0.007(2) 0.006(2)
C41 0.009(2) 0.021(3) 0.022(3) 0.008(2) -0.001(2) 0.006(2)
C42 0.015(3) 0.030(3) 0.024(3) 0.007(2) 0.001(2) 0.006(2)
C43 0.017(3) 0.036(3) 0.034(3) 0.016(3) 0.008(2) 0.002(2)
C44 0.028(3) 0.022(3) 0.047(4) 0.010(3) 0.005(3) -0.002(2)
C45 0.037(3) 0.025(3) 0.043(4) 0.000(3) 0.008(3) 0.005(3)
C46 0.021(3) 0.024(3) 0.024(3) 0.002(2) 0.003(2) 0.007(2)
C47 0.021(3) 0.028(3) 0.013(3) 0.005(2) 0.004(2) 0.011(2)
C48 0.022(3) 0.026(3) 0.022(3) 0.003(2) 0.008(2) 0.009(2)
C49 0.042(4) 0.026(3) 0.028(3) 0.002(2) 0.007(3) 0.017(3)
C50 0.036(3) 0.044(4) 0.029(3) 0.002(3) 0.012(3) 0.025(3)
C51 0.021(3) 0.049(4) 0.028(3) 0.006(3) 0.011(2) 0.016(3)
C52 0.024(3) 0.030(3) 0.019(3) 0.007(2) 0.007(2) 0.011(2)
P3 0.0260(8) 0.0238(7) 0.0256(8) 0.0036(6) -0.0018(6) 0.0068(6)
F1 0.103(4) 0.055(3) 0.039(2) 0.019(2) -0.004(2) 0.015(2)
F2 0.032(2) 0.042(2) 0.065(3) 0.0006(19) -0.0144(18) 0.0095(16)
F3 0.077(3) 0.050(2) 0.053(3) 0.025(2) -0.031(2) -0.011(2)
F4 0.046(2) 0.049(2) 0.069(3) 0.005(2) -0.001(2) -0.0112(19)
F5 0.075(3) 0.042(2) 0.142(5) -0.009(3) 0.065(3) 0.009(2)
F6 0.090(4) 0.047(3) 0.134(5) -0.011(3) 0.071(3) 0.016(2)
Cl1S 0.0448(10) 0.0647(12) 0.0768(14) 0.0151(10) 0.0148(9) 0.0261(9)
Cl2S 0.0540(11) 0.0536(11) 0.0753(13) 0.0099(10) 0.0136(10) 0.0242(9)
Cl3S 0.0428(10) 0.0808(13) 0.0464(10) -0.0194(9) 0.0055(8) 0.0174(9)
Cl4S 0.0565(11) 0.0538(10) 0.0490(10) -0.0028(8) 0.0126(8) 0.0173(9)
Cl5S 0.0604(12) 0.0507(11) 0.0913(16) 0.0013(10) 0.0355(11) 0.0070(9)
Cl6S 0.0853(16) 0.0800(15) 0.0671(14) 0.0067(11) 0.0142(11) 0.0428(13)
C1S 0.060(5) 0.073(5) 0.057(5) 0.021(4) 0.029(4) 0.032(4)
C2S 0.044(4) 0.051(4) 0.043(4) -0.012(3) 0.008(3) 0.008(3)
C3S 0.047(4) 0.070(5) 0.041(4) 0.011(4) 0.008(3) 0.018(4)

loop_
_atom_type_symbol
_atom_type_description
_atom_type_scat_dispersion_real
_atom_type_scat_dispersion_imag
_atom_type_scat_source
C C 0.0033 0.0016 'International Tables Vol C Tables 4.2.6.8 and 6.1.1.4'
H H 0.0000 0.0000 'International Tables Vol C Tables 4.2.6.8 and 6.1.1.4'
N N 0.0061 0.0033 'International Tables Vol C Tables 4.2.6.8 and 6.1.1.4'
O O 0.0106 0.0060 'International Tables Vol C Tables 4.2.6.8 and 6.1.1.4'
F F 0.0171 0.0103 'International Tables Vol C Tables 4.2.6.8 and 6.1.1.4'
P P 0.1023 0.0942 'International Tables Vol C Tables 4.2.6.8 and 6.1.1.4'
Cl Cl 0.1484 0.1585 'International Tables Vol C Tables 4.2.6.8 and 6.1.1.4'
Rh Rh -1.1178 0.9187 'International Tables Vol C Tables 4.2.6.8 and 6.1.1.4'

loop_
_geom_angle_atom_site_label_1
_geom_angle_atom_site_label_2
_geom_angle_atom_site_label_3
_geom_angle
C1 Rh1 C4 62.94(18)
C1 Rh1 C5 36.90(18)
C4 Rh1 C5 37.38(19)
C1 Rh1 C2 37.84(18)
C4 Rh1 C2 62.37(18)
C5 Rh1 C2 61.70(18)
C1 Rh1 C3 62.33(18)
C4 Rh1 C3 37.73(18)
C5 Rh1 C3 61.79(18)
C2 Rh1 C3 36.42(18)
C1 Rh1 P2 102.93(13)
C4 Rh1 P2 115.63(14)
C5 Rh1 P2 92.19(13)
C2 Rh1 P2 139.72(14)
C3 Rh1 P2 152.48(13)
C1 Rh1 P1 155.35(13)
C4 Rh1 P1 102.06(14)
C5 Rh1 P1 137.68(14)
C2 Rh1 P1 118.76(14)
C3 Rh1 P1 93.64(13)
P2 Rh1 P1 101.28(5)
C1 Rh1 Cl1 97.77(13)
C4 Rh1 Cl1 152.54(13)
C5 Rh1 Cl1 132.90(14)
C2 Rh1 Cl1 90.31(13)
C3 Rh1 Cl1 117.18(13)
P2 Rh1 Cl1 86.55(4)
P1 Rh1 Cl1 88.22(4)
C20 P1 C26 105.1(2)
C20 P1 C11 103.2(2)
C26 P1 C11 96.7(2)
C20 P1 Rh1 110.99(15)
C26 P1 Rh1 112.35(17)
C11 P1 Rh1 126.04(17)
C41 P2 C32 99.6(2)
C41 P2 C47 103.9(2)
C32 P2 C47 105.2(2)
C41 P2 Rh1 117.88(17)
C32 P2 Rh1 117.95(16)
C47 P2 Rh1 110.66(16)
C19 N1 C15 124.9(4)
C19 N1 H1N 116(4)
C15 N1 H1N 119(4)
C40 N2 C36 123.9(4)
C40 N2 H2N 118(3)
C36 N2 H2N 118(3)
C5 C1 C2 107.5(4)
C5 C1 C6 128.2(5)
C2 C1 C6 123.1(4)
C5 C1 Rh1 72.7(3)
C2 C1 Rh1 72.7(3)
C6 C1 Rh1 129.9(3)
C3 C2 C1 108.4(4)
C3 C2 C7 126.9(5)
C1 C2 C7 124.5(5)
C3 C2 Rh1 72.6(3)
C1 C2 Rh1 69.5(3)
C7 C2 Rh1 128.7(3)
C2 C3 C4 107.8(4)
C2 C3 C8 126.3(5)
C4 C3 C8 124.4(5)
C2 C3 Rh1 71.0(3)
C4 C3 Rh1 69.4(3)
C8 C3 Rh1 136.0(3)
C5 C4 C3 106.8(4)
C5 C4 C9 126.0(5)
C3 C4 C9 124.4(5)
C5 C4 Rh1 71.8(3)
C3 C4 Rh1 72.9(3)
C9 C4 Rh1 135.2(3)
C1 C5 C4 109.3(4)
C1 C5 C10 125.3(5)
C4 C5 C10 124.5(5)
C1 C5 Rh1 70.4(3)
C4 C5 Rh1 70.8(3)
C10 C5 Rh1 133.4(3)
C1 C6 H6A 109.5
C1 C6 H6B 109.5
H6A C6 H6B 109.5
C1 C6 H6C 109.5
H6A C6 H6C 109.5
H6B C6 H6C 109.5
C2 C7 H7A 109.5
C2 C7 H7B 109.5
H7A C7 H7B 109.5
C2 C7 H7C 109.5
H7A C7 H7C 109.5
H7B C7 H7C 109.5
C3 C8 H8A 109.5
C3 C8 H8B 109.5
H8A C8 H8B 109.5
C3 C8 H8C 109.5
H8A C8 H8C 109.5
H8B C8 H8C 109.5
C4 C9 H9A 109.5
C4 C9 H9B 109.5
H9A C9 H9B 109.5
C4 C9 H9C 109.5
H9A C9 H9C 109.5
H9B C9 H9C 109.5
C5 C10 H10A 109.5
C5 C10 H10B 109.5
H10A C10 H10B 109.5
C5 C10 H10C 109.5
H10A C10 H10C 109.5
H10B C10 H10C 109.5
C16 C11 C12 119.4(4)
C16 C11 P1 121.2(4)
C12 C11 P1 118.8(4)
C13 C12 C11 120.4(5)
C13 C12 H12A 119.8
C11 C12 H12A 119.8
C12 C13 C14 121.4(5)
C12 C13 H13A 119.3
C14 C13 H13A 119.3
C15 C14 C13 118.1(4)
C15 C14 C17 117.0(4)
C13 C14 C17 124.9(4)
N1 C15 C14 119.9(4)
N1 C15 C16 119.6(4)
C14 C15 C16 120.5(4)
C11 C16 C15 120.2(4)
C11 C16 H16A 119.9
C15 C16 H16A 119.9
C18 C17 C14 121.3(5)
C18 C17 H17A 119.3
C14 C17 H17A 119.3
C17 C18 C19 121.9(5)
C17 C18 H18A 119.0
C19 C18 H18A 119.0
O1 C19 N1 121.1(5)
O1 C19 C18 124.0(5)
N1 C19 C18 114.9(5)
C25 C20 C21 119.3(5)
C25 C20 P1 122.9(4)
C21 C20 P1 117.8(4)
C20 C21 C22 119.4(5)
C20 C21 H21A 120.3
C22 C21 H21A 120.3
C23 C22 C21 120.7(5)
C23 C22 H22A 119.6
C21 C22 H22A 119.6
C22 C23 C24 120.2(5)
C22 C23 H23A 119.9
C24 C23 H23A 119.9
C25 C24 C23 120.1(5)
C25 C24 H24A 120.0
C23 C24 H24A 120.0
C24 C25 C20 120.3(5)
C24 C25 H25A 119.8
C20 C25 H25A 119.8
C31 C26 C27 118.6(5)
C31 C26 P1 122.6(4)
C27 C26 P1 118.8(4)
C28 C27 C26 119.9(5)
C28 C27 H27A 120.1
C26 C27 H27A 120.1
C27 C28 C29 121.3(6)
C27 C28 H28A 119.4
C29 C28 H28A 119.4
C28 C29 C30 119.3(5)
C28 C29 H29A 120.4
C30 C29 H29A 120.4
C29 C30 C31 120.0(6)
C29 C30 H30A 120.0
C31 C30 H30A 120.0
C26 C31 C30 120.9(5)
C26 C31 H31A 119.6
C30 C31 H31A 119.6
C37 C32 C33 118.8(4)
C37 C32 P2 117.0(3)
C33 C32 P2 124.1(4)
C34 C33 C32 120.6(5)
C34 C33 H33A 119.7
C32 C33 H33A 119.7
C33 C34 C35 121.4(5)
C33 C34 H34A 119.3
C35 C34 H34A 119.3
C34 C35 C36 117.9(4)
C34 C35 C38 124.6(5)
C36 C35 C38 117.5(5)
N2 C36 C37 119.0(4)
N2 C36 C35 120.0(4)
C37 C36 C35 120.9(5)
C32 C37 C36 120.4(4)
C32 C37 H37A 119.8
C36 C37 H37A 119.8
C39 C38 C35 121.2(5)
C39 C38 H38A 119.4
C35 C38 H38A 119.4
C38 C39 C40 121.9(5)
C38 C39 H39A 119.0
C40 C39 H39A 119.0
O2 C40 N2 120.7(5)
O2 C40 C39 123.9(5)
N2 C40 C39 115.4(5)
C46 C41 C42 118.5(5)
C46 C41 P2 121.0(4)
C42 C41 P2 120.4(4)
C43 C42 C41 120.3(5)
C43 C42 H42A 119.8
C41 C42 H42A 119.8
C44 C43 C42 119.7(5)
C44 C43 H43A 120.2
C42 C43 H43A 120.2
C43 C44 C45 121.2(5)
C43 C44 H44A 119.4
C45 C44 H44A 119.4
C44 C45 C46 119.3(6)
C44 C45 H45A 120.3
C46 C45 H45A 120.3
C41 C46 C45 120.8(5)
C41 C46 H46A 119.6
C45 C46 H46A 119.6
C52 C47 C48 117.6(5)
C52 C47 P2 121.5(4)
C48 C47 P2 120.7(4)
C49 C48 C47 120.9(5)
C49 C48 H48A 119.6
C47 C48 H48A 119.6
C48 C49 C50 120.2(5)
C48 C49 H49A 119.9
C50 C49 H49A 119.9
C51 C50 C49 119.9(5)
C51 C50 H50A 120.0
C49 C50 H50A 120.0
C50 C51 C52 119.7(5)
C50 C51 H51A 120.2
C52 C51 H51A 120.2
C47 C52 C51 121.6(5)
C47 C52 H52A 119.2
C51 C52 H52A 119.2
F6 P3 F3 90.5(3)
F6 P3 F1 92.8(3)
F3 P3 F1 176.3(3)
F6 P3 F2 92.3(2)
F3 P3 F2 88.8(2)
F1 P3 F2 92.6(2)
F6 P3 F4 88.9(3)
F3 P3 F4 91.5(2)
F1 P3 F4 87.0(2)
F2 P3 F4 178.8(3)
F6 P3 F5 179.3(3)
F3 P3 F5 89.1(3)
F1 P3 F5 87.5(3)
F2 P3 F5 88.3(2)
F4 P3 F5 90.6(3)
Cl1S C1S Cl2S 113.7(4)
Cl1S C1S H1SA 108.8
Cl2S C1S H1SA 108.8
Cl1S C1S H1SB 108.8
Cl2S C1S H1SB 108.8
H1SA C1S H1SB 107.7
Cl4S C2S Cl3S 113.7(4)
Cl4S C2S H2SA 108.8
Cl3S C2S H2SA 108.8
Cl4S C2S H2SB 108.8
Cl3S C2S H2SB 108.8
H2SA C2S H2SB 107.7
Cl6S C3S Cl5S 110.5(4)
Cl6S C3S H3SA 109.6
Cl5S C3S H3SA 109.6
Cl6S C3S H3SB 109.6
Cl5S C3S H3SB 109.6
H3SA C3S H3SB 108.1

loop_
_geom_bond_atom_site_label_1
_geom_bond_atom_site_label_2
_geom_bond_distance
Rh1 C1 2.215(5)
Rh1 C4 2.232(5)
Rh1 C5 2.246(5)
Rh1 C2 2.258(5)
Rh1 C3 2.279(5)
Rh1 P2 2.3575(14)
Rh1 P1 2.3865(13)
Rh1 Cl1 2.4089(12)
P1 C20 1.822(5)
P1 C26 1.841(5)
P1 C11 1.843(5)
P2 C41 1.826(5)
P2 C32 1.836(5)
P2 C47 1.849(5)
O1 C19 1.241(6)
O2 C40 1.246(6)
N1 C19 1.372(6)
N1 C15 1.380(6)
N1 H1N 0.98(2)
N2 C40 1.366(6)
N2 C36 1.386(6)
N2 H2N 0.975(19)
C1 C5 1.412(7)
C1 C2 1.451(7)
C1 C6 1.488(7)
C2 C3 1.418(7)
C2 C7 1.491(7)
C3 C4 1.459(7)
C3 C8 1.494(7)
C4 C5 1.435(7)
C4 C9 1.482(7)
C5 C10 1.482(7)
C6 H6A 0.9800
C6 H6B 0.9800
C6 H6C 0.9800
C7 H7A 0.9800
C7 H7B 0.9800
C7 H7C 0.9800
C8 H8A 0.9800
C8 H8B 0.9800
C8 H8C 0.9800
C9 H9A 0.9800
C9 H9B 0.9800
C9 H9C 0.9800
C10 H10A 0.9800
C10 H10B 0.9800
C10 H10C 0.9800
C11 C16 1.388(7)
C11 C12 1.401(7)
C12 C13 1.375(7)
C12 H12A 0.9500
C13 C14 1.405(7)
C13 H13A 0.9500
C14 C15 1.402(7)
C14 C17 1.442(7)
C15 C16 1.410(6)
C16 H16A 0.9500
C17 C18 1.346(7)
C17 H17A 0.9500
C18 C19 1.454(7)
C18 H18A 0.9500
C20 C25 1.400(7)
C20 C21 1.397(7)
C21 C22 1.400(7)
C21 H21A 0.9500
C22 C23 1.369(8)
C22 H22A 0.9500
C23 C24 1.386(8)
C23 H23A 0.9500
C24 C25 1.382(7)
C24 H24A 0.9500
C25 H25A 0.9500
C26 C31 1.380(7)
C26 C27 1.412(7)
C27 C28 1.368(8)
C27 H27A 0.9500
C28 C29 1.382(8)
C28 H28A 0.9500
C29 C30 1.383(8)
C29 H29A 0.9500
C30 C31 1.388(8)
C30 H30A 0.9500
C31 H31A 0.9500
C32 C37 1.381(7)
C32 C33 1.410(7)
C33 C34 1.362(7)
C33 H33A 0.9500
C34 C35 1.406(7)
C34 H34A 0.9500
C35 C36 1.391(7)
C35 C38 1.434(7)
C36 C37 1.399(6)
C37 H37A 0.9500
C38 C39 1.335(7)
C38 H38A 0.9500
C39 C40 1.453(7)
C39 H39A 0.9500
C41 C46 1.387(7)
C41 C42 1.403(7)
C42 C43 1.384(7)
C42 H42A 0.9500
C43 C44 1.369(8)
C43 H43A 0.9500
C44 C45 1.377(8)
C44 H44A 0.9500
C45 C46 1.385(8)
C45 H45A 0.9500
C46 H46A 0.9500
C47 C52 1.393(7)
C47 C48 1.400(7)
C48 C49 1.387(7)
C48 H48A 0.9500
C49 C50 1.387(8)
C49 H49A 0.9500
C50 C51 1.375(8)
C50 H50A 0.9500
C51 C52 1.394(7)
C51 H51A 0.9500
C52 H52A 0.9500
P3 F6 1.552(4)
P3 F3 1.563(4)
P3 F1 1.578(4)
P3 F2 1.585(4)
P3 F4 1.593(4)
P3 F5 1.600(4)
Cl1S C1S 1.735(8)
Cl2S C1S 1.742(7)
Cl3S C2S 1.761(6)
Cl4S C2S 1.752(7)
Cl5S C3S 1.756(7)
Cl6S C3S 1.745(8)
C1S H1SA 0.9900
C1S H1SB 0.9900
C2S H2SA 0.9900
C2S H2SB 0.9900
C3S H3SA 0.9900
C3S H3SB 0.9900

loop_
_geom_hbond_atom_site_label_D
_geom_hbond_atom_site_label_H
_geom_hbond_atom_site_label_A
_geom_hbond_distance_DH
_geom_hbond_distance_HA
_geom_hbond_distance_DA
_geom_hbond_angle_DHA
_geom_hbond_site_symmetry_A
N1 H1N O2 0.98(2) 1.86(2) 2.848(5) 176(6) 2_565
N2 H2N O1 0.975(19) 1.80(2) 2.773(5) 173(5) 2_565

loop_
_geom_torsion_atom_site_label_1
_geom_torsion_atom_site_label_2
_geom_torsion_atom_site_label_3
_geom_torsion_atom_site_label_4
_geom_torsion
C1 Rh1 P1 C20 72.8(4)
C4 Rh1 P1 C20 23.4(2)
C5 Rh1 P1 C20 9.9(3)
C2 Rh1 P1 C20 88.3(2)
C3 Rh1 P1 C20 60.6(2)
P2 Rh1 P1 C20 -96.20(18)
Cl1 Rh1 P1 C20 177.68(18)
C1 Rh1 P1 C26 -44.5(4)
C4 Rh1 P1 C26 -94.0(2)
C5 Rh1 P1 C26 -107.5(3)
C2 Rh1 P1 C26 -29.0(2)
C3 Rh1 P1 C26 -56.8(2)
P2 Rh1 P1 C26 146.46(17)
Cl1 Rh1 P1 C26 60.34(17)
C1 Rh1 P1 C11 -161.5(4)
C4 Rh1 P1 C11 149.0(2)
C5 Rh1 P1 C11 135.5(3)
C2 Rh1 P1 C11 -146.1(2)
C3 Rh1 P1 C11 -173.8(2)
P2 Rh1 P1 C11 29.43(19)
Cl1 Rh1 P1 C11 -56.69(19)
C1 Rh1 P2 C41 -92.4(2)
C4 Rh1 P2 C41 -26.4(2)
C5 Rh1 P2 C41 -56.7(2)
C2 Rh1 P2 C41 -103.2(3)
C3 Rh1 P2 C41 -38.6(3)
P1 Rh1 P2 C41 82.94(17)
Cl1 Rh1 P2 C41 170.43(17)
C1 Rh1 P2 C32 148.0(2)
C4 Rh1 P2 C32 -146.1(2)
C5 Rh1 P2 C32 -176.4(2)
C2 Rh1 P2 C32 137.2(3)
C3 Rh1 P2 C32 -158.2(3)
P1 Rh1 P2 C32 -36.71(19)
Cl1 Rh1 P2 C32 50.78(19)
C1 Rh1 P2 C47 26.9(2)
C4 Rh1 P2 C47 92.8(2)
C5 Rh1 P2 C47 62.6(2)
C2 Rh1 P2 C47 16.1(3)
C3 Rh1 P2 C47 80.7(3)
P1 Rh1 P2 C47 -157.79(17)
Cl1 Rh1 P2 C47 -70.30(17)
C4 Rh1 C1 C5 -36.3(3)
C2 Rh1 C1 C5 -115.3(4)
C3 Rh1 C1 C5 -79.0(3)
P2 Rh1 C1 C5 76.1(3)
P1 Rh1 C1 C5 -92.9(4)
Cl1 Rh1 C1 C5 164.3(3)
C4 Rh1 C1 C2 79.0(3)
C5 Rh1 C1 C2 115.3(4)
C3 Rh1 C1 C2 36.3(3)
P2 Rh1 C1 C2 -168.6(2)
P1 Rh1 C1 C2 22.4(5)
Cl1 Rh1 C1 C2 -80.4(3)
C4 Rh1 C1 C6 -162.0(5)
C5 Rh1 C1 C6 -125.7(6)
C2 Rh1 C1 C6 119.0(6)
C3 Rh1 C1 C6 155.3(5)
P2 Rh1 C1 C6 -49.6(5)
P1 Rh1 C1 C6 141.4(4)
Cl1 Rh1 C1 C6 38.6(5)
C5 C1 C2 C3 2.3(5)
C6 C1 C2 C3 170.6(4)
Rh1 C1 C2 C3 -62.6(3)
C5 C1 C2 C7 -171.6(4)
C6 C1 C2 C7 -3.3(7)
Rh1 C1 C2 C7 123.5(5)
C5 C1 C2 Rh1 64.9(3)
C6 C1 C2 Rh1 -126.8(5)
C1 Rh1 C2 C3 118.0(4)
C4 Rh1 C2 C3 37.4(3)
C5 Rh1 C2 C3 80.0(3)
P2 Rh1 C2 C3 135.3(3)
P1 Rh1 C2 C3 -51.5(3)
Cl1 Rh1 C2 C3 -139.7(3)
C4 Rh1 C2 C1 -80.6(3)
C5 Rh1 C2 C1 -38.1(3)
C3 Rh1 C2 C1 -118.0(4)
P2 Rh1 C2 C1 17.3(4)
P1 Rh1 C2 C1 -169.5(2)
Cl1 Rh1 C2 C1 102.3(3)
C1 Rh1 C2 C7 -118.3(6)
C4 Rh1 C2 C7 161.1(5)
C5 Rh1 C2 C7 -156.4(5)
C3 Rh1 C2 C7 123.7(6)
P2 Rh1 C2 C7 -101.0(5)
P1 Rh1 C2 C7 72.1(5)
Cl1 Rh1 C2 C7 -16.0(5)
C1 C2 C3 C4 0.8(5)
C7 C2 C3 C4 174.5(4)
Rh1 C2 C3 C4 -59.8(3)
C1 C2 C3 C8 -165.7(4)
C7 C2 C3 C8 8.0(8)
Rh1 C2 C3 C8 133.7(5)
C1 C2 C3 Rh1 60.6(3)
C7 C2 C3 Rh1 -125.7(5)
C1 Rh1 C3 C2 -37.7(3)
C4 Rh1 C3 C2 -118.4(4)
C5 Rh1 C3 C2 -79.7(3)
P2 Rh1 C3 C2 -100.3(4)
P1 Rh1 C3 C2 136.6(3)
Cl1 Rh1 C3 C2 46.7(3)
C1 Rh1 C3 C4 80.7(3)
C5 Rh1 C3 C4 38.7(3)
C2 Rh1 C3 C4 118.4(4)
P2 Rh1 C3 C4 18.1(5)
P1 Rh1 C3 C4 -105.1(3)
Cl1 Rh1 C3 C4 165.1(2)
C1 Rh1 C3 C8 -160.6(6)
C4 Rh1 C3 C8 118.7(7)
C5 Rh1 C3 C8 157.4(6)
C2 Rh1 C3 C8 -122.9(7)
P2 Rh1 C3 C8 136.7(4)
P1 Rh1 C3 C8 13.6(5)
Cl1 Rh1 C3 C8 -76.3(6)
C2 C3 C4 C5 -3.4(5)
C8 C3 C4 C5 163.3(4)
Rh1 C3 C4 C5 -64.3(3)
C2 C3 C4 C9 -165.6(4)
C8 C3 C4 C9 1.2(7)
Rh1 C3 C4 C9 133.6(5)
C2 C3 C4 Rh1 60.9(3)
C8 C3 C4 Rh1 -132.4(5)
C1 Rh1 C4 C5 35.9(3)
C2 Rh1 C4 C5 78.7(3)
C3 Rh1 C4 C5 114.8(4)
P2 Rh1 C4 C5 -56.1(3)
P1 Rh1 C4 C5 -165.0(3)
Cl1 Rh1 C4 C5 85.0(4)
C1 Rh1 C4 C3 -78.9(3)
C5 Rh1 C4 C3 -114.8(4)
C2 Rh1 C4 C3 -36.1(3)
P2 Rh1 C4 C3 -170.9(2)
P1 Rh1 C4 C3 80.2(3)
Cl1 Rh1 C4 C3 -29.8(5)
C1 Rh1 C4 C9 159.1(6)
C5 Rh1 C4 C9 123.3(7)
C2 Rh1 C4 C9 -158.1(6)
C3 Rh1 C4 C9 -121.9(7)
P2 Rh1 C4 C9 67.2(6)
P1 Rh1 C4 C9 -41.7(6)
Cl1 Rh1 C4 C9 -151.7(4)
C2 C1 C5 C4 -4.5(5)
C6 C1 C5 C4 -172.1(5)
Rh1 C1 C5 C4 60.3(3)
C2 C1 C5 C10 165.2(4)
C6 C1 C5 C10 -2.3(8)
Rh1 C1 C5 C10 -129.9(5)
C2 C1 C5 Rh1 -64.8(3)
C6 C1 C5 Rh1 127.6(5)
C3 C4 C5 C1 4.9(5)
C9 C4 C5 C1 166.7(5)
Rh1 C4 C5 C1 -60.1(3)
C3 C4 C5 C10 -164.9(4)
C9 C4 C5 C10 -3.2(8)
Rh1 C4 C5 C10 130.1(5)
C3 C4 C5 Rh1 65.0(3)
C9 C4 C5 Rh1 -133.2(5)
C4 Rh1 C5 C1 119.7(4)
C2 Rh1 C5 C1 39.0(3)
C3 Rh1 C5 C1 80.6(3)
P2 Rh1 C5 C1 -108.8(3)
P1 Rh1 C5 C1 141.8(2)
Cl1 Rh1 C5 C1 -21.5(4)
C1 Rh1 C5 C4 -119.7(4)
C2 Rh1 C5 C4 -80.6(3)
C3 Rh1 C5 C4 -39.1(3)
P2 Rh1 C5 C4 131.5(3)
P1 Rh1 C5 C4 22.1(4)
Cl1 Rh1 C5 C4 -141.2(2)
C1 Rh1 C5 C10 120.5(6)
C4 Rh1 C5 C10 -119.8(6)
C2 Rh1 C5 C10 159.6(6)
C3 Rh1 C5 C10 -158.9(6)
P2 Rh1 C5 C10 11.7(5)
P1 Rh1 C5 C10 -97.7(5)
Cl1 Rh1 C5 C10 99.1(5)
C20 P1 C11 C16 -2.7(5)
C26 P1 C11 C16 104.6(4)
Rh1 P1 C11 C16 -131.5(4)
C20 P1 C11 C12 -173.5(4)
C26 P1 C11 C12 -66.2(4)
Rh1 P1 C11 C12 57.7(4)
C16 C11 C12 C13 -0.5(7)
P1 C11 C12 C13 170.5(4)
C11 C12 C13 C14 -0.1(8)
C12 C13 C14 C15 1.1(7)
C12 C13 C14 C17 -179.2(5)
C19 N1 C15 C14 0.2(7)
C19 N1 C15 C16 -178.2(5)
C13 C14 C15 N1 -179.8(4)
C17 C14 C15 N1 0.4(7)
C13 C14 C15 C16 -1.4(7)
C17 C14 C15 C16 178.8(4)
C12 C11 C16 C15 0.1(7)
P1 C11 C16 C15 -170.6(4)
N1 C15 C16 C11 179.2(5)
C14 C15 C16 C11 0.8(7)
C15 C14 C17 C18 -0.7(7)
C13 C14 C17 C18 179.6(5)
C14 C17 C18 C19 0.3(8)
C15 N1 C19 O1 -179.5(5)
C15 N1 C19 C18 -0.5(7)
C17 C18 C19 O1 179.2(5)
C17 C18 C19 N1 0.3(8)
C26 P1 C20 C25 19.2(4)
C11 P1 C20 C25 119.9(4)
Rh1 P1 C20 C25 -102.5(4)
C26 P1 C20 C21 -164.1(4)
C11 P1 C20 C21 -63.3(4)
Rh1 P1 C20 C21 74.2(4)
C25 C20 C21 C22 0.6(7)
P1 C20 C21 C22 -176.3(4)
C20 C21 C22 C23 0.9(7)
C21 C22 C23 C24 -1.3(8)
C22 C23 C24 C25 0.0(8)
C23 C24 C25 C20 1.5(8)
C21 C20 C25 C24 -1.8(7)
P1 C20 C25 C24 174.9(4)
C20 P1 C26 C31 -130.5(4)
C11 P1 C26 C31 123.8(4)
Rh1 P1 C26 C31 -9.7(5)
C20 P1 C26 C27 53.0(4)
C11 P1 C26 C27 -52.7(4)
Rh1 P1 C26 C27 173.8(3)
C31 C26 C27 C28 0.7(8)
P1 C26 C27 C28 177.3(4)
C26 C27 C28 C29 -0.6(9)
C27 C28 C29 C30 0.7(9)
C28 C29 C30 C31 -0.7(8)
C27 C26 C31 C30 -0.8(8)
P1 C26 C31 C30 -177.3(4)
C29 C30 C31 C26 0.8(8)
C41 P2 C32 C37 -35.2(4)
C47 P2 C32 C37 -142.5(4)
Rh1 P2 C32 C37 93.6(4)
C41 P2 C32 C33 146.3(4)
C47 P2 C32 C33 39.0(5)
Rh1 P2 C32 C33 -84.9(4)
C37 C32 C33 C34 1.2(8)
P2 C32 C33 C34 179.7(4)
C32 C33 C34 C35 -0.8(8)
C33 C34 C35 C36 -0.3(8)
C33 C34 C35 C38 -177.8(5)
C40 N2 C36 C37 -176.6(4)
C40 N2 C36 C35 2.6(7)
C34 C35 C36 N2 -178.2(5)
C38 C35 C36 N2 -0.4(7)
C34 C35 C36 C37 0.9(7)
C38 C35 C36 C37 178.6(5)
C33 C32 C37 C36 -0.6(7)
P2 C32 C37 C36 -179.2(4)
N2 C36 C37 C32 178.6(4)
C35 C36 C37 C32 -0.5(7)
C34 C35 C38 C39 176.4(5)
C36 C35 C38 C39 -1.2(8)
C35 C38 C39 C40 0.8(8)
C36 N2 C40 O2 176.5(5)
C36 N2 C40 C39 -2.8(7)
C38 C39 C40 O2 -178.1(5)
C38 C39 C40 N2 1.1(8)
C32 P2 C41 C46 118.9(4)
C47 P2 C41 C46 -132.8(4)
Rh1 P2 C41 C46 -10.0(5)
C32 P2 C41 C42 -58.9(4)
C47 P2 C41 C42 49.5(4)
Rh1 P2 C41 C42 172.3(3)
C46 C41 C42 C43 2.0(7)
P2 C41 C42 C43 179.8(4)
C41 C42 C43 C44 -3.1(8)
C42 C43 C44 C45 1.2(9)
C43 C44 C45 C46 1.7(9)
C42 C41 C46 C45 0.9(7)
P2 C41 C46 C45 -176.9(4)
C44 C45 C46 C41 -2.7(8)
C41 P2 C47 C52 12.7(5)
C32 P2 C47 C52 116.9(4)
Rh1 P2 C47 C52 -114.8(4)
C41 P2 C47 C48 -171.7(4)
C32 P2 C47 C48 -67.5(4)
Rh1 P2 C47 C48 60.9(4)
C52 C47 C48 C49 -2.8(7)
P2 C47 C48 C49 -178.5(4)
C47 C48 C49 C50 1.6(8)
C48 C49 C50 C51 0.0(8)
C49 C50 C51 C52 -0.4(8)
C48 C47 C52 C51 2.4(7)
P2 C47 C52 C51 178.1(4)
C50 C51 C52 C47 -0.8(8)
